data_7121915
loop_
_publ_author_name
'Li, Hai-Jun'
'Mellerup, Soren K.'
'Wang, Xiang'
'Wang, Suning'

_publ_section_title
;
 Transforming benzylideneamine N,C-chelate boron compounds to
 BN-cycloocta-/cyclohepta-trienes bearing a tetrasubstituted B[double
 bond, length as m-dash]N unit via photoisomerization.
;
_journal_issue 59
_journal_name_full 'Chemical communications (Cambridge, England)'
_journal_page_first 8245
_journal_page_last 8248
_journal_paper_doi 10.1039/c8cc04535f
_journal_volume 54
_journal_year 2018
_chemical_formula_sum 'C22 H22 B N'
_chemical_formula_weight 311.21
_space_group_crystal_system monoclinic
_space_group_IT_number 14
_space_group_name_Hall '-P 2ybc'
_space_group_name_H-M_alt 'P 1 21/c 1'
_symmetry_space_group_name_Hall '-P 2ybc'
_symmetry_space_group_name_H-M 'P 1 21/c 1'
_atom_sites_solution_hydrogens geom
_audit_creation_method SHELXL-2014/7
_audit_update_record
;
2018-06-06 deposited with the CCDC.
2018-07-03 downloaded from the CCDC.
;
_cell_angle_alpha 90
_cell_angle_beta 110.47
_cell_angle_gamma 90
_cell_formula_units_Z 4
_cell_length_a 14.0764(16)
_cell_length_b 13.7022(14)
_cell_length_c 9.8458(11)
_cell_measurement_reflns_used 3791
_cell_measurement_temperature 180(2)
_cell_measurement_theta_max 23.80
_cell_measurement_theta_min 2.66
_cell_volume 1779.1(3)
_computing_cell_refinement 'Bruker SAINT'
_computing_data_collection 'Bruker APEX2'
_computing_data_reduction 'Bruker SAINT'
_computing_molecular_graphics 'Bruker SHELXTL'
_computing_publication_material 'Bruker SHELXTL'
_computing_structure_refinement 'SHELXL-2014/7 (Sheldrick, 2014)'
_computing_structure_solution 'SHELXS-97 (Sheldrick 2008)'
_diffrn_ambient_temperature 180(2)
_diffrn_measured_fraction_theta_full 0.848
_diffrn_measured_fraction_theta_max 0.871
_diffrn_measurement_device_type 'Bruker APEX-II CCD'
_diffrn_measurement_method '\f and \w scans'
_diffrn_radiation_type MoK\a
_diffrn_radiation_wavelength 0.71073
_diffrn_reflns_av_R_equivalents 0.1723
_diffrn_reflns_av_unetI/netI 0.1707
_diffrn_reflns_Laue_measured_fraction_full 0.848
_diffrn_reflns_Laue_measured_fraction_max 0.871
_diffrn_reflns_limit_h_max 18
_diffrn_reflns_limit_h_min -15
_diffrn_reflns_limit_k_max 17
_diffrn_reflns_limit_k_min -17
_diffrn_reflns_limit_l_max 12
_diffrn_reflns_limit_l_min -12
_diffrn_reflns_number 16761
_diffrn_reflns_point_group_measured_fraction_full 0.848
_diffrn_reflns_point_group_measured_fraction_max 0.871
_diffrn_reflns_theta_full 25.242
_diffrn_reflns_theta_max 27.200
_diffrn_reflns_theta_min 2.973
_exptl_absorpt_coefficient_mu 0.066
_exptl_absorpt_correction_T_max 0.780
_exptl_absorpt_correction_T_min 0.670
_exptl_absorpt_correction_type multi-scan
_exptl_crystal_colour Colorless
_exptl_crystal_density_diffrn 1.162
_exptl_crystal_description Block
_exptl_crystal_F_000 664
_exptl_crystal_size_max 0.100
_exptl_crystal_size_mid 0.100
_exptl_crystal_size_min 0.100
_refine_diff_density_max 0.171
_refine_diff_density_min -0.184
_refine_diff_density_rms 0.049
_refine_ls_extinction_method none
_refine_ls_goodness_of_fit_ref 1.004
_refine_ls_hydrogen_treatment constr
_refine_ls_matrix_type full
_refine_ls_number_parameters 219
_refine_ls_number_reflns 3451
_refine_ls_number_restraints 0
_refine_ls_restrained_S_all 1.004
_refine_ls_R_factor_all 0.2138
_refine_ls_R_factor_gt 0.0984
_refine_ls_shift/su_max 0.000
_refine_ls_shift/su_mean 0.000
_refine_ls_structure_factor_coef Fsqd
_refine_ls_weighting_details 'w=1/[\s^2^(Fo^2^)+(0.0901P)^2^] where P=(Fo^2^+2Fc^2^)/3'
_refine_ls_weighting_scheme calc
_refine_ls_wR_factor_gt 0.1815
_refine_ls_wR_factor_ref 0.2329
_reflns_Friedel_coverage 0.000
_reflns_number_gt 1574
_reflns_number_total 3451
_reflns_threshold_expression 'I > 2\s(I)'
_cod_data_source_file c8cc04535f2.cif
_cod_data_source_block hl10
_cod_depositor_comments
;
The following automatic conversions were performed:

'_exptl_absorpt_correction_type' value 'Multi-scan' changed to
'multi-scan' according to
/home/data/users/saulius/crontab/automatic-downloads/rss-feeds/RSC/lib/dictionaries/cif_core.dic
dictionary named 'cif_core.dic' version 2.4.2 from 2011-04-26.

Automatic conversion script
Id: cif_fix_values 4973 2017-02-22 13:04:09Z antanas 

 Adding full bibliography for 7121913--7121916.cif.
;
_cod_database_code 7121915
_shelx_shelxl_version_number 2014/7
_shelx_space_group_comment
; 
The symmetry employed for this shelxl refinement is uniquely defined 
by the following loop, which should always be used as a source of 
symmetry information in preference to the above space-group names. 
They are only intended as comments. 
;
_shelx_estimated_absorpt_t_min 0.993
_shelx_estimated_absorpt_t_max 0.993

loop_
_space_group_symop_operation_xyz
'x, y, z'
'-x, y+1/2, -z+1/2'
'-x, -y, -z'
'x, -y-1/2, z-1/2'

loop_
_atom_site_label
_atom_site_type_symbol
_atom_site_fract_x
_atom_site_fract_y
_atom_site_fract_z
_atom_site_U_iso_or_equiv
_atom_site_adp_type
_atom_site_occupancy
_atom_site_site_symmetry_order
_atom_site_calc_flag
_atom_site_refinement_flags_posn
_atom_site_refinement_flags_adp
B1 B 0.2614(3) 0.4233(3) 0.6404(4) 0.0379(9) Uani 1 1 d . .
N1 N 0.19094(19) 0.3433(2) 0.6825(3) 0.0366(7) Uani 1 1 d . .
C1 C 0.3543(2) 0.3504(3) 0.6551(4) 0.0398(8) Uani 1 1 d . .
C2 C 0.4444(3) 0.3597(3) 0.6291(4) 0.0484(9) Uani 1 1 d . .
H2 H 0.4619 0.4210 0.5994 0.058 Uiso 1 1 calc R U
C3 C 0.5094(3) 0.2813(3) 0.6459(5) 0.0594(11) Uani 1 1 d . .
H3 H 0.5706 0.2893 0.6267 0.071 Uiso 1 1 calc R U
C4 C 0.4866(3) 0.1914(3) 0.6902(5) 0.0627(12) Uani 1 1 d . .
H4 H 0.5332 0.1389 0.7042 0.075 Uiso 1 1 calc R U
C5 C 0.3969(3) 0.1774(3) 0.7143(4) 0.0537(10) Uani 1 1 d . .
H5 H 0.3797 0.1155 0.7425 0.064 Uiso 1 1 calc R U
C6 C 0.3325(2) 0.2573(3) 0.6957(4) 0.0421(9) Uani 1 1 d . .
C7 C 0.2357(2) 0.2598(3) 0.7143(4) 0.0413(9) Uani 1 1 d . .
H7 H 0.2075 0.2055 0.7468 0.050 Uiso 1 1 calc R U
C8 C 0.0962(2) 0.3660(3) 0.7100(4) 0.0419(9) Uani 1 1 d . .
H8 H 0.0759 0.4342 0.6763 0.050 Uiso 1 1 calc R U
C9 C 0.0091(3) 0.2990(3) 0.6279(4) 0.0512(10) Uani 1 1 d . .
H9A H -0.0010 0.3010 0.5243 0.077 Uiso 1 1 calc R U
H9B H -0.0529 0.3206 0.6426 0.077 Uiso 1 1 calc R U
H9C H 0.0251 0.2320 0.6638 0.077 Uiso 1 1 calc R U
C10 C 0.1181(3) 0.3627(3) 0.8728(4) 0.0519(10) Uani 1 1 d . .
H10A H 0.0566 0.3796 0.8925 0.078 Uiso 1 1 calc R U
H10B H 0.1719 0.4095 0.9215 0.078 Uiso 1 1 calc R U
H10C H 0.1401 0.2968 0.9091 0.078 Uiso 1 1 calc R U
C11 C 0.2815(2) 0.5088(2) 0.7592(4) 0.0376(8) Uani 1 1 d . .
C12 C 0.3516(3) 0.4988(3) 0.8988(4) 0.0432(9) Uani 1 1 d . .
H12 H 0.3920 0.4414 0.9222 0.052 Uiso 1 1 calc R U
C13 C 0.3652(3) 0.5695(3) 1.0055(4) 0.0518(10) Uani 1 1 d . .
H13 H 0.4137 0.5601 1.0998 0.062 Uiso 1 1 calc R U
C14 C 0.3077(3) 0.6527(3) 0.9730(4) 0.0528(10) Uani 1 1 d . .
H14 H 0.3165 0.7015 1.0449 0.063 Uiso 1 1 calc R U
C16 C 0.2248(3) 0.5943(3) 0.7307(4) 0.0461(9) Uani 1 1 d . .
H16 H 0.1762 0.6045 0.6366 0.055 Uiso 1 1 calc R U
C15 C 0.2376(3) 0.6656(3) 0.8371(4) 0.0543(10) Uani 1 1 d . .
H15 H 0.1975 0.7232 0.8151 0.065 Uiso 1 1 calc R U
C17 C 0.2101(3) 0.4617(2) 0.4751(4) 0.0398(8) Uani 1 1 d . .
C18 C 0.2675(3) 0.5259(3) 0.4240(4) 0.0520(10) Uani 1 1 d . .
H18 H 0.3312 0.5477 0.4891 0.062 Uiso 1 1 calc R U
C19 C 0.2346(3) 0.5588(3) 0.2815(4) 0.0562(11) Uani 1 1 d . .
H19 H 0.2760 0.6016 0.2502 0.067 Uiso 1 1 calc R U
C20 C 0.1426(4) 0.5294(3) 0.1863(4) 0.0546(11) Uani 1 1 d . .
H20 H 0.1199 0.5514 0.0887 0.066 Uiso 1 1 calc R U
C21 C 0.0832(3) 0.4681(3) 0.2325(4) 0.0524(10) Uani 1 1 d . .
H21 H 0.0188 0.4481 0.1670 0.063 Uiso 1 1 calc R U
C22 C 0.1169(3) 0.4351(2) 0.3752(4) 0.0415(9) Uani 1 1 d . .
H22 H 0.0746 0.3927 0.4051 0.050 Uiso 1 1 calc R U

loop_
_atom_site_aniso_label
_atom_site_aniso_U_11
_atom_site_aniso_U_22
_atom_site_aniso_U_33
_atom_site_aniso_U_23
_atom_site_aniso_U_13
_atom_site_aniso_U_12
B1 0.040(2) 0.038(2) 0.040(2) -0.0022(17) 0.0192(18) -0.0065(17)
N1 0.0379(15) 0.0370(17) 0.0380(16) -0.0004(12) 0.0172(12) -0.0007(12)
C1 0.0382(18) 0.048(2) 0.0349(19) -0.0076(15) 0.0146(15) 0.0012(15)
C2 0.044(2) 0.053(2) 0.054(2) -0.0087(18) 0.0231(18) -0.0031(17)
C3 0.042(2) 0.074(3) 0.064(3) -0.019(2) 0.021(2) 0.003(2)
C4 0.052(2) 0.067(3) 0.065(3) -0.019(2) 0.014(2) 0.020(2)
C5 0.051(2) 0.048(2) 0.060(3) -0.0051(19) 0.0170(19) 0.0110(18)
C6 0.043(2) 0.041(2) 0.040(2) -0.0038(16) 0.0120(17) 0.0017(16)
C7 0.044(2) 0.037(2) 0.043(2) 0.0009(16) 0.0155(17) 0.0046(16)
C8 0.0358(18) 0.044(2) 0.051(2) 0.0008(17) 0.0211(16) 0.0036(15)
C9 0.042(2) 0.053(2) 0.062(3) 0.0051(19) 0.0235(19) -0.0026(17)
C10 0.054(2) 0.059(3) 0.051(2) 0.0051(19) 0.0292(19) 0.0051(18)
C11 0.0415(18) 0.035(2) 0.040(2) -0.0007(15) 0.0193(16) -0.0033(15)
C12 0.046(2) 0.042(2) 0.044(2) 0.0007(16) 0.0197(18) -0.0049(16)
C13 0.056(2) 0.061(3) 0.040(2) -0.0099(19) 0.0191(19) -0.014(2)
C14 0.068(3) 0.047(2) 0.056(3) -0.0148(19) 0.036(2) -0.015(2)
C16 0.049(2) 0.045(2) 0.045(2) 0.0023(17) 0.0181(18) 0.0003(17)
C15 0.066(3) 0.040(2) 0.067(3) -0.005(2) 0.036(2) 0.0013(18)
C17 0.046(2) 0.039(2) 0.0384(19) -0.0027(15) 0.0198(17) 0.0040(15)
C18 0.057(2) 0.056(3) 0.047(2) 0.0033(18) 0.0247(19) -0.0033(19)
C19 0.067(3) 0.058(3) 0.054(3) 0.007(2) 0.035(2) 0.005(2)
C20 0.086(3) 0.042(2) 0.041(2) 0.0059(17) 0.029(2) 0.014(2)
C21 0.062(2) 0.041(2) 0.044(2) -0.0031(17) 0.0054(19) 0.0108(18)
C22 0.046(2) 0.036(2) 0.040(2) -0.0028(15) 0.0119(17) 0.0061(16)

loop_
_atom_type_symbol
_atom_type_description
_atom_type_scat_dispersion_real
_atom_type_scat_dispersion_imag
_atom_type_scat_source
C C 0.0033 0.0016 'International Tables Vol C Tables 4.2.6.8 and 6.1.1.4'
H H 0.0000 0.0000 'International Tables Vol C Tables 4.2.6.8 and 6.1.1.4'
B B 0.0013 0.0007 'International Tables Vol C Tables 4.2.6.8 and 6.1.1.4'
N N 0.0061 0.0033 'International Tables Vol C Tables 4.2.6.8 and 6.1.1.4'

loop_
_geom_angle_atom_site_label_1
_geom_angle_atom_site_label_2
_geom_angle_atom_site_label_3
_geom_angle
C11 B1 C1 117.1(3)
C11 B1 C17 113.4(3)
C1 B1 C17 110.7(3)
C11 B1 N1 105.9(3)
C1 B1 N1 96.1(3)
C17 B1 N1 112.2(3)
C7 N1 C8 122.3(3)
C7 N1 B1 111.7(3)
C8 N1 B1 124.9(3)
C2 C1 C6 116.2(3)
C2 C1 B1 133.9(3)
C6 C1 B1 109.8(3)
C3 C2 C1 121.1(4)
C4 C3 C2 120.9(4)
C5 C4 C3 120.4(4)
C4 C5 C6 117.5(4)
C5 C6 C1 123.8(3)
C5 C6 C7 127.2(4)
C1 C6 C7 109.0(3)
N1 C7 C6 113.2(3)
N1 C8 C9 112.7(3)
N1 C8 C10 108.7(3)
C9 C8 C10 111.8(3)
C16 C11 C12 116.2(3)
C16 C11 B1 121.6(3)
C12 C11 B1 122.0(3)
C11 C12 C13 122.7(4)
C14 C13 C12 119.3(4)
C15 C14 C13 120.1(4)
C11 C16 C15 121.6(3)
C14 C15 C16 120.2(4)
C22 C17 C18 115.6(3)
C22 C17 B1 127.4(3)
C18 C17 B1 117.0(3)
C19 C18 C17 122.4(4)
C20 C19 C18 119.8(4)
C19 C20 C21 119.7(4)
C20 C21 C22 120.1(4)
C17 C22 C21 122.4(4)

loop_
_geom_bond_atom_site_label_1
_geom_bond_atom_site_label_2
_geom_bond_distance
B1 C11 1.609(5)
B1 C1 1.612(5)
B1 C17 1.620(5)
B1 N1 1.626(5)
N1 C7 1.291(4)
N1 C8 1.484(4)
C1 C2 1.385(5)
C1 C6 1.403(5)
C2 C3 1.383(5)
C3 C4 1.382(6)
C4 C5 1.377(6)
C5 C6 1.392(5)
C6 C7 1.437(5)
C8 C9 1.518(5)
C8 C10 1.524(5)
C11 C16 1.388(5)
C11 C12 1.391(5)
C12 C13 1.392(5)
C13 C14 1.370(5)
C14 C15 1.368(5)
C16 C15 1.398(5)
C17 C22 1.385(5)
C17 C18 1.401(5)
C18 C19 1.390(5)
C19 C20 1.368(6)
C20 C21 1.370(6)
C21 C22 1.392(5)
